data_2226791
loop_
_publ_author_name
'Thy, Chun Keng'
'Lo, Kong Mun'
'Ng, Seik Weng'

_publ_section_title
;
 Dichloridobis(1,3-phenylpropane-1,3-dionato-\k^2^<i>O</i>,<i>O</i>')tin(IV)
 toluene hemisolvate
;
_journal_coeditor_code BT5299
_journal_issue 8
_journal_name_full 'Acta Crystallographica Section E'
_journal_page_first m992
_journal_paper_doi 10.1107/S1600536810028084
_journal_volume 66
_journal_year 2010
_chemical_formula_iupac '[Sn (C15 H11 O2)2 Cl2], 0.5C7 H8'
_chemical_formula_moiety 'C30 H22 Cl2 O4 Sn, 0.5C7 H8'
_chemical_formula_sum 'C33.5 H26 Cl2 O4 Sn'
_chemical_formula_weight 682.13
_chemical_name_systematic
;
Dichloridobis(1,3-phenylpropane-1,3-dionato-\k^2^<i>O</i>,<i>O</i>')tin(IV)
toluene hemisolvate
;
_space_group_IT_number 14
_symmetry_cell_setting monoclinic
_symmetry_space_group_name_Hall '-P 2yn'
_symmetry_space_group_name_H-M 'P 1 21/n 1'
_atom_sites_solution_hydrogens geom
_atom_sites_solution_primary direct
_atom_sites_solution_secondary difmap
_audit_creation_method SHELXL-97
_cell_angle_alpha 90.00
_cell_angle_beta 97.2740(5)
_cell_angle_gamma 90.00
_cell_formula_units_Z 4
_cell_length_a 8.00240(10)
_cell_length_b 21.5554(2)
_cell_length_c 16.6838(2)
_cell_measurement_reflns_used 9775
_cell_measurement_temperature 100(2)
_cell_measurement_theta_max 28.3
_cell_measurement_theta_min 2.6
_cell_volume 2854.71(6)
_computing_cell_refinement 'SAINT (Bruker, 2009)'
_computing_data_collection 'APEX2 (Bruker, 2009)'
_computing_data_reduction 'SAINT (Bruker, 2009)'
_computing_molecular_graphics 'X-SEED (Barbour, 2001)'
_computing_publication_material 'publCIF (Westrip, 2010)'
_computing_structure_refinement 'SHELXL97 (Sheldrick, 2008)'
_computing_structure_solution 'SHELXS97 (Sheldrick, 2008)'
_diffrn_ambient_temperature 100(2)
_diffrn_measured_fraction_theta_full 0.995
_diffrn_measured_fraction_theta_max 0.995
_diffrn_measurement_device_type 'Bruker SMART APEX diffractometer'
_diffrn_measurement_method '\w scans'
_diffrn_radiation_monochromator graphite
_diffrn_radiation_source 'fine-focus sealed tube'
_diffrn_radiation_type MoK\a
_diffrn_radiation_wavelength 0.71073
_diffrn_reflns_av_R_equivalents 0.0140
_diffrn_reflns_av_sigmaI/netI 0.0123
_diffrn_reflns_limit_h_max 10
_diffrn_reflns_limit_h_min -10
_diffrn_reflns_limit_k_max 27
_diffrn_reflns_limit_k_min -28
_diffrn_reflns_limit_l_max 20
_diffrn_reflns_limit_l_min -21
_diffrn_reflns_number 23143
_diffrn_reflns_theta_full 27.50
_diffrn_reflns_theta_max 27.50
_diffrn_reflns_theta_min 1.55
_diffrn_standards_decay_% 0
_diffrn_standards_interval_count 0
_diffrn_standards_interval_time 0
_diffrn_standards_number 0
_exptl_absorpt_coefficient_mu 1.121
_exptl_absorpt_correction_T_max 0.7298
_exptl_absorpt_correction_T_min 0.6627
_exptl_absorpt_correction_type multi-scan
_exptl_absorpt_process_details '(SADABS; Sheldrick, 1996)'
_exptl_crystal_colour Colorless
_exptl_crystal_density_diffrn 1.587
_exptl_crystal_density_method 'not measured'
_exptl_crystal_description Block
_exptl_crystal_F_000 1372
_exptl_crystal_size_max 0.40
_exptl_crystal_size_mid 0.35
_exptl_crystal_size_min 0.30
_refine_diff_density_max 0.508
_refine_diff_density_min -0.478
_refine_ls_extinction_method none
_refine_ls_goodness_of_fit_ref 1.020
_refine_ls_hydrogen_treatment constr
_refine_ls_matrix_type full
_refine_ls_number_parameters 386
_refine_ls_number_reflns 6534
_refine_ls_number_restraints 43
_refine_ls_restrained_S_all 1.019
_refine_ls_R_factor_all 0.0192
_refine_ls_R_factor_gt 0.0182
_refine_ls_shift/su_max 0.001
_refine_ls_shift/su_mean 0.001
_refine_ls_structure_factor_coef Fsqd
_refine_ls_weighting_details 'calc w=1/[\s^2^(Fo^2^)+(0.0264P)^2^+1.8695P] where P=(Fo^2^+2Fc^2^)/3'
_refine_ls_weighting_scheme calc
_refine_ls_wR_factor_gt 0.0479
_refine_ls_wR_factor_ref 0.0485
_reflns_number_gt 6269
_reflns_number_total 6534
_reflns_threshold_expression I>2\s(I)
_cod_data_source_file bt5299.cif
_cod_data_source_block I
_cod_original_sg_symbol_H-M 'P 21/n'
_cod_database_code 2226791
_cod_database_fobs_code 2226791

loop_
_symmetry_equiv_pos_as_xyz
'x, y, z'
'-x+1/2, y+1/2, -z+1/2'
'-x, -y, -z'
'x-1/2, -y-1/2, z-1/2'

loop_
_atom_site_type_symbol
_atom_site_label
_atom_site_fract_x
_atom_site_fract_y
_atom_site_fract_z
_atom_site_U_iso_or_equiv
_atom_site_adp_type
_atom_site_calc_flag
_atom_site_refinement_flags
_atom_site_occupancy
_atom_site_disorder_assembly
_atom_site_disorder_group
Sn Sn1 0.423028(11) 0.234239(4) 0.547401(5) 0.01263(4) Uani d . 1 . .
Cl Cl1 0.20470(4) 0.170342(15) 0.48111(2) 0.01801(7) Uani d . 1 . .
Cl Cl2 0.23181(4) 0.308712(15) 0.58666(2) 0.01822(7) Uani d . 1 . .
O O1 0.62198(12) 0.28585(4) 0.60498(6) 0.01569(18) Uani d . 1 . .
O O2 0.43258(12) 0.18534(4) 0.65338(6) 0.01634(19) Uani d . 1 . .
O O3 0.59905(12) 0.17245(4) 0.51420(6) 0.01660(19) Uani d . 1 . .
O O4 0.45921(13) 0.28244(4) 0.44524(6) 0.01604(19) Uani d . 1 . .
C C1 0.74806(17) 0.35237(6) 0.70667(8) 0.0146(2) Uani d . 1 . .
C C2 0.87260(18) 0.37017(7) 0.65982(9) 0.0187(3) Uani d . 1 . .
H H2 0.8871 0.3476 0.6123 0.022 Uiso calc R 1 . .
C C3 0.97545(18) 0.42080(7) 0.68234(9) 0.0219(3) Uani d . 1 . .
H H3 1.0615 0.4321 0.6508 0.026 Uiso calc R 1 . .
C C4 0.95274(18) 0.45488(7) 0.75081(9) 0.0209(3) Uani d . 1 . .
H H4 1.0223 0.4898 0.7658 0.025 Uiso calc R 1 . .
C C5 0.82797(19) 0.43778(7) 0.79729(9) 0.0199(3) Uani d . 1 . .
H H5 0.8114 0.4613 0.8438 0.024 Uiso calc R 1 . .
C C6 0.72730(18) 0.38632(6) 0.77598(8) 0.0176(3) Uani d . 1 . .
H H6 0.6440 0.3742 0.8087 0.021 Uiso calc R 1 . .
C C7 0.63927(16) 0.29790(6) 0.68135(8) 0.0142(2) Uani d . 1 . .
C C8 0.56859(18) 0.26349(6) 0.73948(8) 0.0160(3) Uani d . 1 . .
H H8 0.5858 0.2782 0.7936 0.019 Uiso calc R 1 . .
C C9 0.47456(16) 0.20909(6) 0.72458(8) 0.0142(2) Uani d . 1 . .
C C10 0.41507(17) 0.17367(6) 0.79168(8) 0.0153(2) Uani d . 1 . .
C C11 0.42603(19) 0.19764(7) 0.87008(9) 0.0208(3) Uani d . 1 . .
H H11 0.4811 0.2361 0.8825 0.025 Uiso calc R 1 . .
C C12 0.3567(2) 0.16530(8) 0.92983(9) 0.0257(3) Uani d . 1 . .
H H12 0.3618 0.1823 0.9826 0.031 Uiso calc R 1 . .
C C13 0.2798(2) 0.10820(8) 0.91288(10) 0.0259(3) Uani d . 1 . .
H H13 0.2328 0.0862 0.9540 0.031 Uiso calc R 1 . .
C C14 0.27184(19) 0.08334(7) 0.83542(10) 0.0230(3) Uani d . 1 . .
H H14 0.2213 0.0439 0.8239 0.028 Uiso calc R 1 . .
C C15 0.33758(18) 0.11603(6) 0.77509(9) 0.0183(3) Uani d . 1 . .
H H15 0.3300 0.0992 0.7221 0.022 Uiso calc R 1 . .
C C16 0.62450(16) 0.16168(6) 0.44027(8) 0.0146(2) Uani d . 1 . .
C C17 0.70704(16) 0.10122(6) 0.42799(8) 0.0153(3) Uani d . 1 . .
C C18 0.67625(18) 0.05155(6) 0.47798(9) 0.0182(3) Uani d . 1 . .
H H18 0.6084 0.0576 0.5201 0.022 Uiso calc R 1 . .
C C19 0.74452(19) -0.00663(7) 0.46630(9) 0.0225(3) Uani d . 1 . .
H H19 0.7217 -0.0404 0.4998 0.027 Uiso calc R 1 . .
C C20 0.84583(19) -0.01515(7) 0.40570(10) 0.0243(3) Uani d . 1 . .
H H20 0.8925 -0.0549 0.3978 0.029 Uiso calc R 1 . .
C C21 0.87930(19) 0.03398(7) 0.35662(10) 0.0245(3) Uani d . 1 . .
H H21 0.9500 0.0280 0.3156 0.029 Uiso calc R 1 . .
C C22 0.80949(18) 0.09223(7) 0.36718(9) 0.0202(3) Uani d . 1 . .
H H22 0.8316 0.1257 0.3331 0.024 Uiso calc R 1 . .
C C23 0.57756(17) 0.20051(6) 0.37482(8) 0.0158(3) Uani d . 1 . .
H H23 0.5989 0.1865 0.3231 0.019 Uiso calc R 1 . .
C C24 0.50103(17) 0.25886(6) 0.37916(8) 0.0140(2) Uani d . 1 . .
C C25 0.45972(16) 0.29810(6) 0.30672(8) 0.0145(2) Uani d . 1 . .
C C26 0.36654(18) 0.35218(6) 0.31416(9) 0.0187(3) Uani d . 1 . .
H H26 0.3362 0.3637 0.3653 0.022 Uiso calc R 1 . .
C C27 0.31824(19) 0.38901(7) 0.24702(9) 0.0221(3) Uani d . 1 . .
H H27 0.2554 0.4258 0.2523 0.027 Uiso calc R 1 . .
C C28 0.36168(19) 0.37208(7) 0.17210(9) 0.0222(3) Uani d . 1 . .
H H28 0.3264 0.3969 0.1260 0.027 Uiso calc R 1 . .
C C29 0.45660(19) 0.31897(7) 0.16435(9) 0.0211(3) Uani d . 1 . .
H H29 0.4874 0.3078 0.1131 0.025 Uiso calc R 1 . .
C C30 0.50646(17) 0.28211(7) 0.23134(8) 0.0171(3) Uani d . 1 . .
H H30 0.5723 0.2460 0.2260 0.020 Uiso calc R 1 . .
C C31 0.3563(8) 0.4768(3) 0.4741(4) 0.0210(10) Uani d PGDU 0.50 A -1
C C32 0.4464(8) 0.4664(3) 0.5497(4) 0.0265(13) Uani d PGU 0.50 A -1
H H32 0.4019 0.4398 0.5872 0.032 Uiso calc PR 0.50 A -1
C C33 0.6015(8) 0.4950(3) 0.5706(4) 0.0285(14) Uani d PGU 0.50 A -1
H H33 0.6631 0.4879 0.6223 0.034 Uiso calc PR 0.50 A -1
C C34 0.6666(8) 0.5339(3) 0.5158(5) 0.0315(15) Uani d PGU 0.50 A -1
H H34 0.7726 0.5535 0.5300 0.038 Uiso calc PR 0.50 A -1
C C35 0.5765(9) 0.5443(4) 0.4401(5) 0.0266(12) Uani d PGU 0.50 A -1
H H35 0.6210 0.5709 0.4027 0.032 Uiso calc PR 0.50 A -1
C C36 0.4214(9) 0.5158(3) 0.4193(4) 0.0260(12) Uani d PGU 0.50 A -1
H H36 0.3599 0.5229 0.3676 0.031 Uiso calc PR 0.50 A -1
C C37 0.1816(4) 0.44999(16) 0.4561(2) 0.0292(7) Uani d PDU 0.50 A -1
H H37A 0.1831 0.4064 0.4730 0.044 Uiso calc PR 0.50 A -1
H H37B 0.1441 0.4527 0.3980 0.044 Uiso calc PR 0.50 A -1
H H37C 0.1041 0.4734 0.4857 0.044 Uiso calc PR 0.50 A -1

loop_
_atom_site_aniso_label
_atom_site_aniso_U_11
_atom_site_aniso_U_22
_atom_site_aniso_U_33
_atom_site_aniso_U_12
_atom_site_aniso_U_13
_atom_site_aniso_U_23
Sn1 0.01623(5) 0.01190(5) 0.00992(5) 0.00085(3) 0.00233(3) -0.00018(3)
Cl1 0.02183(16) 0.01610(15) 0.01564(15) -0.00272(11) 0.00060(12) -0.00137(11)
Cl2 0.01985(15) 0.01574(15) 0.01997(16) 0.00295(11) 0.00608(12) -0.00062(12)
O1 0.0185(5) 0.0165(5) 0.0126(4) -0.0016(4) 0.0038(4) -0.0010(4)
O2 0.0221(5) 0.0148(4) 0.0119(4) -0.0004(4) 0.0012(4) -0.0007(3)
O3 0.0206(5) 0.0164(5) 0.0128(4) 0.0043(4) 0.0021(4) -0.0008(4)
O4 0.0231(5) 0.0134(4) 0.0122(4) 0.0012(4) 0.0048(4) 0.0003(3)
C1 0.0153(6) 0.0138(6) 0.0143(6) 0.0014(5) 0.0007(5) 0.0015(5)
C2 0.0188(6) 0.0195(7) 0.0181(7) 0.0000(5) 0.0040(5) -0.0013(5)
C3 0.0184(7) 0.0219(7) 0.0260(8) -0.0028(5) 0.0060(6) 0.0015(6)
C4 0.0186(7) 0.0165(6) 0.0264(7) -0.0016(5) -0.0020(6) 0.0007(5)
C5 0.0249(7) 0.0169(6) 0.0174(7) 0.0007(5) 0.0005(5) -0.0023(5)
C6 0.0199(6) 0.0171(6) 0.0160(6) 0.0005(5) 0.0032(5) 0.0010(5)
C7 0.0140(6) 0.0141(6) 0.0144(6) 0.0028(5) 0.0013(5) -0.0007(5)
C8 0.0183(6) 0.0169(7) 0.0126(6) 0.0000(5) 0.0015(5) -0.0005(5)
C9 0.0148(6) 0.0145(6) 0.0135(6) 0.0032(5) 0.0021(5) 0.0012(5)
C10 0.0150(6) 0.0165(6) 0.0143(6) 0.0016(5) 0.0012(5) 0.0032(5)
C11 0.0232(7) 0.0230(7) 0.0161(7) -0.0050(5) 0.0017(5) 0.0014(5)
C12 0.0297(8) 0.0335(8) 0.0140(7) -0.0048(6) 0.0035(6) 0.0032(6)
C13 0.0277(8) 0.0292(8) 0.0217(7) -0.0021(6) 0.0071(6) 0.0106(6)
C14 0.0239(7) 0.0186(7) 0.0271(8) -0.0015(5) 0.0060(6) 0.0057(6)
C15 0.0207(7) 0.0156(6) 0.0191(7) 0.0020(5) 0.0040(5) 0.0011(5)
C16 0.0137(6) 0.0141(6) 0.0162(6) -0.0021(5) 0.0027(5) -0.0021(5)
C17 0.0142(6) 0.0140(6) 0.0171(6) 0.0004(5) -0.0008(5) -0.0029(5)
C18 0.0196(6) 0.0168(6) 0.0178(7) 0.0010(5) 0.0006(5) -0.0017(5)
C19 0.0254(7) 0.0153(6) 0.0254(7) 0.0014(5) -0.0018(6) -0.0002(5)
C20 0.0206(7) 0.0178(7) 0.0330(8) 0.0049(5) -0.0025(6) -0.0080(6)
C21 0.0189(7) 0.0249(7) 0.0304(8) 0.0029(6) 0.0063(6) -0.0080(6)
C22 0.0186(7) 0.0190(7) 0.0236(7) -0.0003(5) 0.0049(5) -0.0028(5)
C23 0.0196(6) 0.0151(6) 0.0133(6) -0.0001(5) 0.0048(5) -0.0017(5)
C24 0.0151(6) 0.0138(6) 0.0132(6) -0.0026(5) 0.0025(5) -0.0006(5)
C25 0.0155(6) 0.0144(6) 0.0138(6) -0.0032(5) 0.0023(5) 0.0002(5)
C26 0.0218(7) 0.0178(7) 0.0168(6) 0.0003(5) 0.0036(5) 0.0009(5)
C27 0.0229(7) 0.0185(7) 0.0245(7) 0.0020(5) 0.0015(6) 0.0044(6)
C28 0.0217(7) 0.0248(7) 0.0188(7) -0.0041(6) -0.0023(5) 0.0081(6)
C29 0.0231(7) 0.0268(7) 0.0134(6) -0.0057(6) 0.0025(5) 0.0018(5)
C30 0.0180(6) 0.0184(6) 0.0150(6) -0.0029(5) 0.0029(5) -0.0001(5)
C31 0.023(2) 0.018(2) 0.024(2) 0.0032(17) 0.0075(19) 0.0015(16)
C32 0.041(3) 0.017(3) 0.025(2) 0.006(2) 0.017(2) 0.0064(19)
C33 0.034(3) 0.028(3) 0.021(2) 0.011(2) -0.003(2) -0.004(2)
C34 0.030(2) 0.026(3) 0.042(3) -0.0038(19) 0.016(2) -0.010(2)
C35 0.033(2) 0.017(2) 0.032(3) -0.0018(16) 0.012(2) 0.0031(19)
C36 0.034(2) 0.019(2) 0.028(2) 0.0038(18) 0.0139(19) 0.0056(17)
C37 0.0278(16) 0.0270(16) 0.0324(17) -0.0008(12) 0.0020(13) -0.0004(13)

loop_
_atom_type_symbol
_atom_type_description
_atom_type_scat_dispersion_real
_atom_type_scat_dispersion_imag
_atom_type_scat_source
C C 0.0033 0.0016 'International Tables Vol C Tables 4.2.6.8 and 6.1.1.4'
H H 0.0000 0.0000 'International Tables Vol C Tables 4.2.6.8 and 6.1.1.4'
O O 0.0106 0.0060 'International Tables Vol C Tables 4.2.6.8 and 6.1.1.4'
Cl Cl 0.1484 0.1585 'International Tables Vol C Tables 4.2.6.8 and 6.1.1.4'
Sn Sn -0.6537 1.4246 'International Tables Vol C Tables 4.2.6.8 and 6.1.1.4'

loop_
_geom_angle_atom_site_label_1
_geom_angle_atom_site_label_2
_geom_angle_atom_site_label_3
_geom_angle_site_symmetry_1
_geom_angle_site_symmetry_3
_geom_angle
_geom_angle_publ_flag
O4 Sn1 O2 . . 169.82(4) ?
O4 Sn1 O3 . . 86.03(4) ?
O2 Sn1 O3 . . 87.00(4) ?
O4 Sn1 O1 . . 86.12(4) ?
O2 Sn1 O1 . . 86.20(4) ?
O3 Sn1 O1 . . 87.74(4) ?
O4 Sn1 Cl2 . . 92.91(3) ?
O2 Sn1 Cl2 . . 93.72(3) ?
O3 Sn1 Cl2 . . 177.21(3) ?
O1 Sn1 Cl2 . . 89.61(3) ?
O4 Sn1 Cl1 . . 94.56(3) ?
O2 Sn1 Cl1 . . 92.76(3) ?
O3 Sn1 Cl1 . . 89.29(3) ?
O1 Sn1 Cl1 . . 176.90(3) ?
Cl2 Sn1 Cl1 . . 93.366(12) ?
C7 O1 Sn1 . . 123.02(8) ?
C9 O2 Sn1 . . 124.27(8) ?
C16 O3 Sn1 . . 124.44(8) ?
C24 O4 Sn1 . . 126.03(8) ?
C6 C1 C2 . . 119.22(13) ?
C6 C1 C7 . . 121.41(12) ?
C2 C1 C7 . . 119.37(12) ?
C3 C2 C1 . . 120.31(13) ?
C3 C2 H2 . . 119.8 ?
C1 C2 H2 . . 119.8 ?
C4 C3 C2 . . 120.20(13) ?
C4 C3 H3 . . 119.9 ?
C2 C3 H3 . . 119.9 ?
C5 C4 C3 . . 119.78(13) ?
C5 C4 H4 . . 120.1 ?
C3 C4 H4 . . 120.1 ?
C4 C5 C6 . . 120.20(13) ?
C4 C5 H5 . . 119.9 ?
C6 C5 H5 . . 119.9 ?
C5 C6 C1 . . 120.27(13) ?
C5 C6 H6 . . 119.9 ?
C1 C6 H6 . . 119.9 ?
O1 C7 C8 . . 125.22(12) ?
O1 C7 C1 . . 115.09(12) ?
C8 C7 C1 . . 119.67(12) ?
C7 C8 C9 . . 125.32(13) ?
C7 C8 H8 . . 117.3 ?
C9 C8 H8 . . 117.3 ?
O2 C9 C8 . . 124.37(12) ?
O2 C9 C10 . . 114.66(12) ?
C8 C9 C10 . . 120.97(12) ?
C11 C10 C15 . . 119.09(13) ?
C11 C10 C9 . . 121.86(12) ?
C15 C10 C9 . . 118.96(12) ?
C12 C11 C10 . . 120.17(14) ?
C12 C11 H11 . . 119.9 ?
C10 C11 H11 . . 119.9 ?
C13 C12 C11 . . 120.38(15) ?
C13 C12 H12 . . 119.8 ?
C11 C12 H12 . . 119.8 ?
C12 C13 C14 . . 119.80(14) ?
C12 C13 H13 . . 120.1 ?
C14 C13 H13 . . 120.1 ?
C15 C14 C13 . . 120.07(14) ?
C15 C14 H14 . . 120.0 ?
C13 C14 H14 . . 120.0 ?
C14 C15 C10 . . 120.46(14) ?
C14 C15 H15 . . 119.8 ?
C10 C15 H15 . . 119.8 ?
O3 C16 C23 . . 125.49(12) ?
O3 C16 C17 . . 114.46(12) ?
C23 C16 C17 . . 120.02(12) ?
C22 C17 C18 . . 119.43(13) ?
C22 C17 C16 . . 122.25(12) ?
C18 C17 C16 . . 118.30(12) ?
C19 C18 C17 . . 120.31(13) ?
C19 C18 H18 . . 119.8 ?
C17 C18 H18 . . 119.8 ?
C20 C19 C18 . . 119.86(14) ?
C20 C19 H19 . . 120.1 ?
C18 C19 H19 . . 120.1 ?
C19 C20 C21 . . 120.31(14) ?
C19 C20 H20 . . 119.8 ?
C21 C20 H20 . . 119.8 ?
C20 C21 C22 . . 120.20(14) ?
C20 C21 H21 . . 119.9 ?
C22 C21 H21 . . 119.9 ?
C17 C22 C21 . . 119.88(14) ?
C17 C22 H22 . . 120.1 ?
C21 C22 H22 . . 120.1 ?
C16 C23 C24 . . 125.10(12) ?
C16 C23 H23 . . 117.4 ?
C24 C23 H23 . . 117.4 ?
O4 C24 C23 . . 123.80(12) ?
O4 C24 C25 . . 114.60(11) ?
C23 C24 C25 . . 121.60(12) ?
C26 C25 C30 . . 119.42(13) ?
C26 C25 C24 . . 118.11(12) ?
C30 C25 C24 . . 122.44(12) ?
C27 C26 C25 . . 120.19(13) ?
C27 C26 H26 . . 119.9 ?
C25 C26 H26 . . 119.9 ?
C28 C27 C26 . . 120.04(14) ?
C28 C27 H27 . . 120.0 ?
C26 C27 H27 . . 120.0 ?
C27 C28 C29 . . 120.19(13) ?
C27 C28 H28 . . 119.9 ?
C29 C28 H28 . . 119.9 ?
C30 C29 C28 . . 120.11(14) ?
C30 C29 H29 . . 119.9 ?
C28 C29 H29 . . 119.9 ?
C29 C30 C25 . . 120.02(13) ?
C29 C30 H30 . . 120.0 ?
C25 C30 H30 . . 120.0 ?
C32 C31 C36 . . 120.0 ?
C32 C31 C37 . . 118.7(3) ?
C36 C31 C37 . . 121.1(3) ?
C33 C32 C31 . . 120.0 ?
C33 C32 H32 . . 120.0 ?
C31 C32 H32 . . 120.0 ?
C32 C33 C34 . . 120.0 ?
C32 C33 H33 . . 120.0 ?
C34 C33 H33 . . 120.0 ?
C35 C34 C33 . . 120.0 ?
C35 C34 H34 . . 120.0 ?
C33 C34 H34 . . 120.0 ?
C36 C35 C34 . . 120.0 ?
C36 C35 H35 . . 120.0 ?
C34 C35 H35 . . 120.0 ?
C35 C36 C31 . . 120.0 ?
C35 C36 H36 . . 120.0 ?
C31 C36 H36 . . 120.0 ?

loop_
_geom_bond_atom_site_label_1
_geom_bond_atom_site_label_2
_geom_bond_site_symmetry_2
_geom_bond_distance
_geom_bond_publ_flag
Sn1 O4 . 2.0477(9) ?
Sn1 O2 . 2.0515(10) ?
Sn1 O3 . 2.0646(9) ?
Sn1 O1 . 2.0756(10) ?
Sn1 Cl2 . 2.3667(3) ?
Sn1 Cl1 . 2.3840(3) ?
O1 C7 . 1.2904(16) ?
O2 C9 . 1.2981(16) ?
O3 C16 . 1.2962(16) ?
O4 C24 . 1.2957(16) ?
C1 C6 . 1.3961(19) ?
C1 C2 . 1.3959(19) ?
C1 C7 . 1.4906(18) ?
C2 C3 . 1.390(2) ?
C2 H2 . 0.9500 ?
C3 C4 . 1.389(2) ?
C3 H3 . 0.9500 ?
C4 C5 . 1.389(2) ?
C4 H4 . 0.9500 ?
C5 C6 . 1.390(2) ?
C5 H5 . 0.9500 ?
C6 H6 . 0.9500 ?
C7 C8 . 1.3963(19) ?
C8 C9 . 1.3984(19) ?
C8 H8 . 0.9500 ?
C9 C10 . 1.4826(18) ?
C10 C11 . 1.399(2) ?
C10 C15 . 1.4005(19) ?
C11 C12 . 1.388(2) ?
C11 H11 . 0.9500 ?
C12 C13 . 1.389(2) ?
C12 H12 . 0.9500 ?
C13 C14 . 1.393(2) ?
C13 H13 . 0.9500 ?
C14 C15 . 1.386(2) ?
C14 H14 . 0.9500 ?
C15 H15 . 0.9500 ?
C16 C23 . 1.3893(19) ?
C16 C17 . 1.4870(18) ?
C17 C22 . 1.3962(19) ?
C17 C18 . 1.3981(19) ?
C18 C19 . 1.391(2) ?
C18 H18 . 0.9500 ?
C19 C20 . 1.386(2) ?
C19 H19 . 0.9500 ?
C20 C21 . 1.385(2) ?
C20 H20 . 0.9500 ?
C21 C22 . 1.395(2) ?
C21 H21 . 0.9500 ?
C22 H22 . 0.9500 ?
C23 C24 . 1.4049(18) ?
C23 H23 . 0.9500 ?
C24 C25 . 1.4779(18) ?
C25 C26 . 1.3978(19) ?
C25 C30 . 1.3997(19) ?
C26 C27 . 1.387(2) ?
C26 H26 . 0.9500 ?
C27 C28 . 1.388(2) ?
C27 H27 . 0.9500 ?
C28 C29 . 1.389(2) ?
C28 H28 . 0.9500 ?
C29 C30 . 1.388(2) ?
C29 H29 . 0.9500 ?
C30 H30 . 0.9500 ?
C31 C32 . 1.3900 ?
C31 C36 . 1.3900 ?
C31 C37 . 1.507(6) ?
C32 C33 . 1.3900 ?
C32 H32 . 0.9500 ?
C33 C34 . 1.3900 ?
C33 H33 . 0.9500 ?
C34 C35 . 1.3900 ?
C34 H34 . 0.9500 ?
C35 C36 . 1.3900 ?
C35 H35 . 0.9500 ?
C36 H36 . 0.9500 ?
C37 H37A . 0.9800 ?
C37 H37B . 0.9800 ?
C37 H37C . 0.9800 ?

loop_
_geom_torsion_atom_site_label_1
_geom_torsion_atom_site_label_2
_geom_torsion_atom_site_label_3
_geom_torsion_atom_site_label_4
_geom_torsion_site_symmetry_1
_geom_torsion_site_symmetry_2
_geom_torsion_site_symmetry_3
_geom_torsion_site_symmetry_4
_geom_torsion
_geom_torsion_publ_flag
O4 Sn1 O1 C7 . . . . 153.37(10) ?
O2 Sn1 O1 C7 . . . . -33.32(10) ?
O3 Sn1 O1 C7 . . . . -120.46(10) ?
Cl2 Sn1 O1 C7 . . . . 60.43(10) ?
O4 Sn1 O2 C9 . . . . 74.0(2) ?
O3 Sn1 O2 C9 . . . . 120.85(10) ?
O1 Sn1 O2 C9 . . . . 32.92(10) ?
Cl2 Sn1 O2 C9 . . . . -56.45(10) ?
Cl1 Sn1 O2 C9 . . . . -150.00(10) ?
O4 Sn1 O3 C16 . . . . -29.25(10) ?
O2 Sn1 O3 C16 . . . . 158.17(11) ?
O1 Sn1 O3 C16 . . . . -115.51(10) ?
Cl1 Sn1 O3 C16 . . . . 65.37(10) ?
O2 Sn1 O4 C24 . . . . 76.8(2) ?
O3 Sn1 O4 C24 . . . . 29.95(11) ?
O1 Sn1 O4 C24 . . . . 117.95(11) ?
Cl2 Sn1 O4 C24 . . . . -152.63(11) ?
Cl1 Sn1 O4 C24 . . . . -59.02(11) ?
C6 C1 C2 C3 . . . . 0.5(2) ?
C7 C1 C2 C3 . . . . -179.98(13) ?
C1 C2 C3 C4 . . . . -1.3(2) ?
C2 C3 C4 C5 . . . . 0.7(2) ?
C3 C4 C5 C6 . . . . 0.7(2) ?
C4 C5 C6 C1 . . . . -1.6(2) ?
C2 C1 C6 C5 . . . . 1.0(2) ?
C7 C1 C6 C5 . . . . -178.56(13) ?
Sn1 O1 C7 C8 . . . . 22.71(18) ?
Sn1 O1 C7 C1 . . . . -158.92(8) ?
C6 C1 C7 O1 . . . . 153.74(12) ?
C2 C1 C7 O1 . . . . -25.77(18) ?
C6 C1 C7 C8 . . . . -27.79(19) ?
C2 C1 C7 C8 . . . . 152.70(13) ?
O1 C7 C8 C9 . . . . 3.1(2) ?
C1 C7 C8 C9 . . . . -175.23(13) ?
Sn1 O2 C9 C8 . . . . -21.43(18) ?
Sn1 O2 C9 C10 . . . . 158.76(9) ?
C7 C8 C9 O2 . . . . -4.1(2) ?
C7 C8 C9 C10 . . . . 175.70(13) ?
O2 C9 C10 C11 . . . . -169.73(13) ?
C8 C9 C10 C11 . . . . 10.4(2) ?
O2 C9 C10 C15 . . . . 6.79(18) ?
C8 C9 C10 C15 . . . . -173.03(13) ?
C15 C10 C11 C12 . . . . -1.8(2) ?
C9 C10 C11 C12 . . . . 174.76(14) ?
C10 C11 C12 C13 . . . . 1.7(2) ?
C11 C12 C13 C14 . . . . -0.2(2) ?
C12 C13 C14 C15 . . . . -1.2(2) ?
C13 C14 C15 C10 . . . . 1.1(2) ?
C11 C10 C15 C14 . . . . 0.3(2) ?
C9 C10 C15 C14 . . . . -176.28(13) ?
Sn1 O3 C16 C23 . . . . 19.78(18) ?
Sn1 O3 C16 C17 . . . . -158.46(9) ?
O3 C16 C17 C22 . . . . -150.91(13) ?
C23 C16 C17 C22 . . . . 30.7(2) ?
O3 C16 C17 C18 . . . . 30.91(17) ?
C23 C16 C17 C18 . . . . -147.44(13) ?
C22 C17 C18 C19 . . . . -1.2(2) ?
C16 C17 C18 C19 . . . . 177.04(13) ?
C17 C18 C19 C20 . . . . 1.1(2) ?
C18 C19 C20 C21 . . . . -0.1(2) ?
C19 C20 C21 C22 . . . . -0.8(2) ?
C18 C17 C22 C21 . . . . 0.3(2) ?
C16 C17 C22 C21 . . . . -177.86(13) ?
C20 C21 C22 C17 . . . . 0.7(2) ?
O3 C16 C23 C24 . . . . 2.7(2) ?
C17 C16 C23 C24 . . . . -179.11(13) ?
Sn1 O4 C24 C23 . . . . -20.39(19) ?
Sn1 O4 C24 C25 . . . . 158.82(9) ?
C16 C23 C24 O4 . . . . -2.7(2) ?
C16 C23 C24 C25 . . . . 178.13(12) ?
O4 C24 C25 C26 . . . . -6.43(18) ?
C23 C24 C25 C26 . . . . 172.79(13) ?
O4 C24 C25 C30 . . . . 175.33(12) ?
C23 C24 C25 C30 . . . . -5.4(2) ?
C30 C25 C26 C27 . . . . 1.2(2) ?
C24 C25 C26 C27 . . . . -177.09(13) ?
C25 C26 C27 C28 . . . . 0.3(2) ?
C26 C27 C28 C29 . . . . -1.4(2) ?
C27 C28 C29 C30 . . . . 0.9(2) ?
C28 C29 C30 C25 . . . . 0.6(2) ?
C26 C25 C30 C29 . . . . -1.7(2) ?
C24 C25 C30 C29 . . . . 176.55(13) ?
C36 C31 C32 C33 . . . . 0.0 ?
C37 C31 C32 C33 . . . . -174.4(4) ?
C31 C32 C33 C34 . . . . 0.0 ?
C32 C33 C34 C35 . . . . 0.0 ?
C33 C34 C35 C36 . . . . 0.0 ?
C34 C35 C36 C31 . . . . 0.0 ?
C32 C31 C36 C35 . . . . 0.0 ?
C37 C31 C36 C35 . . . . 174.2(4) ?
